data_2228758
loop_
_publ_author_name
'Saeed, Sohail'
'Rashid, Naghmana'
'Jasinski, Jerry P.'
'Butcher, Ray J.'
'Shoaib, Muhammad'

_publ_section_title
;
 1-(4-Bromophenyl)-3-butanoylthiourea
;
_journal_coeditor_code IM2247
_journal_issue 1
_journal_name_full 'Acta Crystallographica Section E'
_journal_page_first o46
_journal_paper_doi 10.1107/S1600536810050373
_journal_volume 67
_journal_year 2011
_chemical_formula_iupac 'C11 H13 Br N2 O S'
_chemical_formula_moiety 'C11 H13 Br N2 O S'
_chemical_formula_sum 'C11 H13 Br N2 O S'
_chemical_formula_weight 301.20
_chemical_melting_point 409
_chemical_name_systematic
;
1-(4-Bromophenyl)-3-butanoylthiourea
;
_space_group_IT_number 2
_symmetry_cell_setting triclinic
_symmetry_space_group_name_Hall '-P 1'
_symmetry_space_group_name_H-M 'P -1'
_atom_sites_solution_hydrogens geom
_atom_sites_solution_primary direct
_atom_sites_solution_secondary difmap
_cell_angle_alpha 87.719(3)
_cell_angle_beta 81.557(4)
_cell_angle_gamma 76.047(4)
_cell_formula_units_Z 4
_cell_length_a 6.1746(3)
_cell_length_b 10.7883(4)
_cell_length_c 19.6450(8)
_cell_measurement_reflns_used 6019
_cell_measurement_temperature 123(2)
_cell_measurement_theta_max 28.4440
_cell_measurement_theta_min 5.0763
_cell_volume 1256.23(10)
_computing_cell_refinement '<i>CrysAlis RED</i> (Oxford Diffraction, 2007)'
_computing_data_collection '<i>CrysAlis PRO</i> (Oxford Diffraction, 2007)'
_computing_data_reduction '<i>CrysAlis RED</i> (Oxford Diffraction, 2007)'
_computing_molecular_graphics '<i>SHELXTL</i> (Sheldrick, 2008)'
_computing_publication_material '<i>PLATON</i> (Spek, 2009)'
_computing_structure_refinement '<i>SHELXL97</i> (Sheldrick, 2008)'
_computing_structure_solution '<i>SHELXS97</i> (Sheldrick, 2008)'
_diffrn_ambient_temperature 123(2)
_diffrn_detector_area_resol_mean 10.5081
_diffrn_measured_fraction_theta_full 0.990
_diffrn_measured_fraction_theta_max 0.839
_diffrn_measurement_device_type 'Oxford Diffraction Xcalibur Ruby Gemini'
_diffrn_measurement_method \w
_diffrn_radiation_monochromator graphite
_diffrn_radiation_source 'Enhance (Mo) X-ray Source'
_diffrn_radiation_type MoK\a
_diffrn_radiation_wavelength 0.71073
_diffrn_reflns_av_R_equivalents 0.0543
_diffrn_reflns_av_sigmaI/netI 0.0866
_diffrn_reflns_limit_h_max 8
_diffrn_reflns_limit_h_min -8
_diffrn_reflns_limit_k_max 14
_diffrn_reflns_limit_k_min -13
_diffrn_reflns_limit_l_max 26
_diffrn_reflns_limit_l_min -24
_diffrn_reflns_number 13276
_diffrn_reflns_theta_full 25.00
_diffrn_reflns_theta_max 28.51
_diffrn_reflns_theta_min 5.09
_exptl_absorpt_coefficient_mu 3.419
_exptl_absorpt_correction_T_max 1.00000
_exptl_absorpt_correction_T_min 0.18741
_exptl_absorpt_correction_type multi-scan
_exptl_absorpt_process_details
;
(CrysAlis RED; Oxford Diffraction, 2007)
;
_exptl_crystal_colour colorless
_exptl_crystal_density_diffrn 1.593
_exptl_crystal_density_method 'not measured'
_exptl_crystal_description prism
_exptl_crystal_F_000 608
_exptl_crystal_size_max 0.53
_exptl_crystal_size_mid 0.24
_exptl_crystal_size_min 0.11
_refine_diff_density_max 0.834
_refine_diff_density_min -0.738
_refine_ls_extinction_method none
_refine_ls_goodness_of_fit_ref 0.915
_refine_ls_hydrogen_treatment constr
_refine_ls_matrix_type full
_refine_ls_number_parameters 307
_refine_ls_number_reflns 5362
_refine_ls_number_restraints 18
_refine_ls_restrained_S_all 0.923
_refine_ls_R_factor_all 0.0784
_refine_ls_R_factor_gt 0.0433
_refine_ls_shift/su_max 0.001
_refine_ls_shift/su_mean 0.000
_refine_ls_structure_factor_coef Fsqd
_refine_ls_weighting_details 'calc w=1/[\s^2^(Fo^2^)+(0.0504P)^2^] where P=(Fo^2^+2Fc^2^)/3'
_refine_ls_weighting_scheme calc
_refine_ls_wR_factor_gt 0.0886
_refine_ls_wR_factor_ref 0.0952
_reflns_number_gt 3535
_reflns_number_total 5362
_reflns_threshold_expression I>2\s(I)
_cod_data_source_file im2247.cif
_cod_data_source_block I
_cod_original_cell_volume 1256.23(9)
_cod_database_code 2228758
_cod_database_fobs_code 2228758

loop_
_symmetry_equiv_pos_as_xyz
'x, y, z'
'-x, -y, -z'

loop_
_atom_site_type_symbol
_atom_site_label
_atom_site_fract_x
_atom_site_fract_y
_atom_site_fract_z
_atom_site_U_iso_or_equiv
_atom_site_adp_type
_atom_site_calc_flag
_atom_site_refinement_flags
_atom_site_occupancy
_atom_site_disorder_assembly
_atom_site_disorder_group
Br Br1A 1.12197(6) 0.33692(3) 0.30413(2) 0.02775(12) Uani d . 1 . .
S S1A 0.6977(2) 0.04500(13) 0.07060(6) 0.0486(3) Uani d . 1 A .
O O1A 0.3799(6) 0.4183(4) -0.03038(17) 0.0751(13) Uani d D 1 . .
N N1A 0.6368(5) 0.2974(4) 0.06119(16) 0.0360(8) Uani d . 1 A .
H H1AA 0.5835 0.3690 0.0398 0.043 Uiso calc R 1 . .
N N2A 0.4761(6) 0.2029(4) -0.01539(17) 0.0454(10) Uani d PD 0.468(6) A 1
H H2AB 0.4692 0.1311 -0.0337 0.054 Uiso calc PR 0.468(6) A 1
N N2C 0.4761(6) 0.2029(4) -0.01539(17) 0.0454(10) Uani d P 0.532(6) A 2
H H2CA 0.4577 0.1312 -0.0308 0.054 Uiso calc PR 0.532(6) A 2
C C1A 0.7542(6) 0.3041(4) 0.11839(19) 0.0267(9) Uani d . 1 . .
C C2A 0.9809(6) 0.2465(4) 0.11540(19) 0.0276(9) Uani d . 1 . .
H H2AA 1.0608 0.1997 0.0758 0.033 Uiso calc R 1 . .
C C3A 1.0908(6) 0.2578(4) 0.17075(19) 0.0256(9) Uani d . 1 . .
H H3AA 1.2470 0.2195 0.1694 0.031 Uiso calc R 1 . .
C C4A 0.9692(6) 0.3256(3) 0.22803(19) 0.0239(8) Uani d . 1 . .
C C5A 0.7432(6) 0.3813(3) 0.23116(19) 0.0252(9) Uani d . 1 . .
H H5AA 0.6621 0.4271 0.2710 0.030 Uiso calc R 1 . .
C C6A 0.6355(6) 0.3701(3) 0.1759(2) 0.0264(9) Uani d . 1 . .
H H6AA 0.4791 0.4080 0.1775 0.032 Uiso calc R 1 . .
C C7A 0.6030(6) 0.1894(5) 0.0382(2) 0.0380(11) Uani d . 1 . .
C C8A 0.359(8) 0.3127(6) -0.044(2) 0.066(3) Uani d PDU 0.468(6) A 1
C C9A 0.1864(14) 0.2620(8) -0.0861(4) 0.0248(13) Uani d P 0.468(6) A 1
H H9AA 0.2727 0.2012 -0.1225 0.030 Uiso calc PR 0.468(6) A 1
H H9AB 0.0892 0.2179 -0.0543 0.030 Uiso calc PR 0.468(6) A 1
C C10A 0.047(4) 0.375(3) -0.1171(9) 0.045(3) Uani d P 0.468(6) A 1
H H10A 0.1473 0.4270 -0.1415 0.054 Uiso calc PR 0.468(6) A 1
H H10B -0.0541 0.4286 -0.0799 0.054 Uiso calc PR 0.468(6) A 1
C C11A -0.095(6) 0.340(4) -0.1676(15) 0.044(5) Uani d P 0.468(6) A 1
H H11A -0.1511 0.4151 -0.1954 0.066 Uiso calc PR 0.468(6) A 1
H H11B -0.2221 0.3113 -0.1419 0.066 Uiso calc PR 0.468(6) A 1
H H11C -0.0014 0.2714 -0.1977 0.066 Uiso calc PR 0.468(6) A 1
C C8C 0.375(7) 0.3120(5) -0.0481(19) 0.066(3) Uani d PDU 0.532(6) A 2
C C9C 0.2633(12) 0.3155(7) -0.1089(4) 0.0248(13) Uani d P 0.532(6) A 2
H H9CA 0.2977 0.2288 -0.1287 0.030 Uiso calc PR 0.532(6) A 2
H H9CB 0.3200 0.3727 -0.1441 0.030 Uiso calc PR 0.532(6) A 2
C C10C 0.008(4) 0.364(2) -0.0892(8) 0.045(3) Uani d P 0.532(6) A 2
H H10C -0.0407 0.3218 -0.0460 0.054 Uiso calc PR 0.532(6) A 2
H H10D -0.0280 0.4570 -0.0809 0.054 Uiso calc PR 0.532(6) A 2
C C11C -0.119(5) 0.338(3) -0.1444(11) 0.044(5) Uani d P 0.532(6) A 2
H H11D -0.2794 0.3790 -0.1325 0.066 Uiso calc PR 0.532(6) A 2
H H11E -0.1006 0.2454 -0.1484 0.066 Uiso calc PR 0.532(6) A 2
H H11F -0.0604 0.3718 -0.1885 0.066 Uiso calc PR 0.532(6) A 2
Br Br1B 0.29893(6) -0.08278(4) 0.22800(2) 0.03337(13) Uani d . 1 . .
S S1B 0.40894(16) 0.38143(8) 0.43013(5) 0.0282(2) Uani d . 1 . .
O O1B 0.9939(4) 0.1368(2) 0.52752(12) 0.0214(5) Uani d D 1 . .
N N1B 0.7056(5) 0.1586(3) 0.43688(15) 0.0199(7) Uani d . 1 . .
H H1BA 0.8214 0.1106 0.4543 0.024 Uiso calc R 1 . .
N N2B 0.7405(5) 0.3202(3) 0.50548(14) 0.0214(7) Uani d D 1 . .
H H2BB 0.6938 0.4015 0.5166 0.026 Uiso calc R 1 . .
C C1B 0.6082(5) 0.1031(3) 0.38714(17) 0.0170(8) Uani d . 1 . .
C C2B 0.7103(6) 0.0919(3) 0.31965(18) 0.0199(8) Uani d . 1 . .
H H2BA 0.8430 0.1217 0.3062 0.024 Uiso calc R 1 . .
C C3B 0.6197(6) 0.0373(3) 0.27136(19) 0.0223(8) Uani d . 1 . .
H H3BA 0.6885 0.0297 0.2247 0.027 Uiso calc R 1 . .
C C4B 0.4275(6) -0.0060(3) 0.29247(19) 0.0214(8) Uani d . 1 . .
C C5B 0.3250(6) 0.0038(3) 0.35972(19) 0.0222(8) Uani d . 1 . .
H H5BA 0.1928 -0.0266 0.3732 0.027 Uiso calc R 1 . .
C C6B 0.4171(6) 0.0584(3) 0.40740(19) 0.0217(8) Uani d . 1 . .
H H6BA 0.3489 0.0652 0.4541 0.026 Uiso calc R 1 . .
C C7B 0.6293(6) 0.2788(3) 0.45781(17) 0.0196(8) Uani d . 1 . .
C C8B 0.9147(5) 0.2507(3) 0.53771(17) 0.0188(8) Uani d D 1 . .
C C9B 0.9965(6) 0.3278(3) 0.58645(19) 0.0227(8) Uani d . 1 . .
H H9BA 0.8748 0.3570 0.6252 0.027 Uiso calc R 1 . .
H H9BB 1.0303 0.4045 0.5620 0.027 Uiso calc R 1 . .
C C10B 1.2057(6) 0.2531(3) 0.6150(2) 0.0286(9) Uani d . 1 . .
H H10E 1.3226 0.2162 0.5763 0.034 Uiso calc R 1 . .
H H10F 1.1680 0.1817 0.6437 0.034 Uiso calc R 1 . .
C C11B 1.2993(7) 0.3366(4) 0.6579(2) 0.0366(10) Uani d . 1 . .
H H11G 1.4383 0.2862 0.6732 0.055 Uiso calc R 1 . .
H H11H 1.1881 0.3682 0.6981 0.055 Uiso calc R 1 . .
H H11I 1.3319 0.4090 0.6301 0.055 Uiso calc R 1 . .

loop_
_atom_site_aniso_label
_atom_site_aniso_U_11
_atom_site_aniso_U_22
_atom_site_aniso_U_33
_atom_site_aniso_U_12
_atom_site_aniso_U_13
_atom_site_aniso_U_23
Br1A 0.0310(2) 0.0221(2) 0.0329(2) -0.00409(16) -0.01694(17) -0.00039(17)
S1A 0.0591(8) 0.0681(8) 0.0314(6) -0.0304(7) -0.0239(5) 0.0060(6)
O1A 0.079(3) 0.080(3) 0.047(2) 0.038(2) -0.039(2) -0.024(2)
N1A 0.0339(19) 0.055(2) 0.0200(18) -0.0100(17) -0.0101(15) 0.0062(17)
N2A 0.033(2) 0.071(3) 0.026(2) 0.0062(19) -0.0118(16) -0.0179(19)
N2C 0.033(2) 0.071(3) 0.026(2) 0.0062(19) -0.0118(16) -0.0179(19)
C1A 0.030(2) 0.035(2) 0.017(2) -0.0117(18) -0.0078(16) 0.0106(17)
C2A 0.028(2) 0.038(2) 0.018(2) -0.0102(18) -0.0037(16) 0.0027(18)
C3A 0.0193(19) 0.030(2) 0.029(2) -0.0085(17) -0.0036(16) 0.0036(18)
C4A 0.030(2) 0.0193(19) 0.029(2) -0.0116(17) -0.0162(17) 0.0082(16)
C5A 0.027(2) 0.0217(19) 0.028(2) -0.0061(17) -0.0066(17) -0.0009(16)
C6A 0.021(2) 0.025(2) 0.034(2) -0.0037(16) -0.0096(17) 0.0024(18)
C7A 0.024(2) 0.070(3) 0.020(2) -0.010(2) -0.0043(17) -0.003(2)
C8A 0.050(5) 0.091(4) 0.038(4) 0.037(3) -0.022(4) -0.034(3)
C9A 0.032(4) 0.025(3) 0.022(3) -0.014(2) -0.007(3) -0.002(3)
C10A 0.033(8) 0.056(6) 0.049(11) -0.013(4) -0.010(8) -0.004(10)
C11A 0.036(6) 0.049(3) 0.055(15) -0.014(4) -0.024(9) 0.009(10)
C8C 0.050(5) 0.091(4) 0.038(4) 0.037(3) -0.022(4) -0.034(3)
C9C 0.032(4) 0.025(3) 0.022(3) -0.014(2) -0.007(3) -0.002(3)
C10C 0.033(8) 0.056(6) 0.049(11) -0.013(4) -0.010(8) -0.004(10)
C11C 0.036(6) 0.049(3) 0.055(15) -0.014(4) -0.024(9) 0.009(10)
Br1B 0.0354(2) 0.0344(2) 0.0352(3) -0.01105(19) -0.01454(18) -0.00672(19)
S1B 0.0362(6) 0.0152(5) 0.0327(6) 0.0040(4) -0.0195(4) -0.0041(4)
O1B 0.0235(13) 0.0133(12) 0.0262(14) -0.0003(11) -0.0065(11) -0.0011(11)
N1B 0.0211(15) 0.0125(15) 0.0247(17) 0.0024(12) -0.0080(13) -0.0045(13)
N2B 0.0286(17) 0.0113(14) 0.0233(17) 0.0020(13) -0.0105(13) -0.0025(13)
C1B 0.0212(18) 0.0084(16) 0.021(2) 0.0001(14) -0.0076(15) 0.0001(14)
C2B 0.0202(18) 0.0138(17) 0.026(2) -0.0039(15) -0.0037(15) 0.0014(15)
C3B 0.026(2) 0.0197(19) 0.0192(19) -0.0004(16) -0.0036(15) -0.0008(15)
C4B 0.027(2) 0.0111(17) 0.028(2) -0.0042(15) -0.0118(16) -0.0013(15)
C5B 0.0173(18) 0.0152(18) 0.033(2) -0.0018(15) -0.0053(16) 0.0019(16)
C6B 0.0193(19) 0.0188(18) 0.023(2) 0.0026(15) -0.0012(15) -0.0010(16)
C7B 0.026(2) 0.0151(18) 0.0185(19) -0.0039(16) -0.0065(16) 0.0019(15)
C8B 0.0199(18) 0.0179(18) 0.0180(19) -0.0033(16) -0.0037(15) 0.0029(15)
C9B 0.0237(19) 0.0149(18) 0.028(2) 0.0022(15) -0.0087(16) -0.0027(15)
C10B 0.030(2) 0.0149(19) 0.041(2) 0.0011(16) -0.0171(18) -0.0005(17)
C11B 0.031(2) 0.023(2) 0.058(3) -0.0008(18) -0.022(2) -0.005(2)

loop_
_atom_type_symbol
_atom_type_description
_atom_type_scat_dispersion_real
_atom_type_scat_dispersion_imag
_atom_type_scat_source
C C 0.0033 0.0016 'International Tables Vol C Tables 4.2.6.8 and 6.1.1.4'
H H 0.0000 0.0000 'International Tables Vol C Tables 4.2.6.8 and 6.1.1.4'
Br Br -0.2901 2.4595 'International Tables Vol C Tables 4.2.6.8 and 6.1.1.4'
N N 0.0061 0.0033 'International Tables Vol C Tables 4.2.6.8 and 6.1.1.4'
O O 0.0106 0.0060 'International Tables Vol C Tables 4.2.6.8 and 6.1.1.4'
S S 0.1246 0.1234 'International Tables Vol C Tables 4.2.6.8 and 6.1.1.4'

loop_
_geom_angle_atom_site_label_1
_geom_angle_atom_site_label_2
_geom_angle_atom_site_label_3
_geom_angle_site_symmetry_1
_geom_angle_site_symmetry_3
_geom_angle
_geom_angle_publ_flag
C8C O1A C8A . . 5(6) ?
C7A N1A C1A . . 124.4(4) ?
C7A N1A H1AA . . 117.8 ?
C1A N1A H1AA . . 117.8 ?
C8A N2A C7A . . 129.2(5) ?
C8A N2A H2AB . . 115.4 ?
C7A N2A H2AB . . 115.4 ?
C6A C1A C2A . . 120.9(3) ?
C6A C1A N1A . . 118.3(3) ?
C2A C1A N1A . . 120.8(3) ?
C1A C2A C3A . . 119.4(3) ?
C1A C2A H2AA . . 120.3 ?
C3A C2A H2AA . . 120.3 ?
C4A C3A C2A . . 118.9(3) ?
C4A C3A H3AA . . 120.5 ?
C2A C3A H3AA . . 120.5 ?
C5A C4A C3A . . 121.5(3) ?
C5A C4A Br1A . . 120.3(3) ?
C3A C4A Br1A . . 118.2(3) ?
C4A C5A C6A . . 119.2(3) ?
C4A C5A H5AA . . 120.4 ?
C6A C5A H5AA . . 120.4 ?
C1A C6A C5A . . 120.0(3) ?
C1A C6A H6AA . . 120.0 ?
C5A C6A H6AA . . 120.0 ?
N1A C7A N2A . . 116.0(4) ?
N1A C7A S1A . . 124.5(3) ?
N2A C7A S1A . . 119.5(3) ?
O1A C8A N2A . . 122.2(5) ?
O1A C8A C9A . . 133.9(10) ?
N2A C8A C9A . . 103.4(6) ?
C10A C9A C8A . . 107.3(12) ?
C10A C9A H9AA . . 110.3 ?
C8A C9A H9AA . . 110.3 ?
C10A C9A H9AB . . 110.3 ?
C8A C9A H9AB . . 110.3 ?
H9AA C9A H9AB . . 108.5 ?
C9A C10A C11A . . 113(2) ?
C9A C10A H10A . . 109.0 ?
C11A C10A H10A . . 109.0 ?
C9A C10A H10B . . 109.0 ?
C11A C10A H10B . . 109.0 ?
H10A C10A H10B . . 107.8 ?
O1A C8C C9C . . 112.4(6) ?
C8C C9C C10C . . 110(2) ?
C8C C9C H9CA . . 109.7 ?
C10C C9C H9CA . . 109.7 ?
C8C C9C H9CB . . 109.7 ?
C10C C9C H9CB . . 109.7 ?
H9CA C9C H9CB . . 108.2 ?
C11C C10C C9C . . 111.9(16) ?
C11C C10C H10C . . 109.2 ?
C9C C10C H10C . . 109.2 ?
C11C C10C H10D . . 109.2 ?
C9C C10C H10D . . 109.2 ?
H10C C10C H10D . . 107.9 ?
C10C C11C H11D . . 109.5 ?
C10C C11C H11E . . 109.5 ?
H11D C11C H11E . . 109.5 ?
C10C C11C H11F . . 109.5 ?
H11D C11C H11F . . 109.5 ?
H11E C11C H11F . . 109.5 ?
C7B N1B C1B . . 123.1(3) ?
C7B N1B H1BA . . 118.4 ?
C1B N1B H1BA . . 118.4 ?
C8B N2B C7B . . 128.4(3) ?
C8B N2B H2BB . . 115.8 ?
C7B N2B H2BB . . 115.8 ?
C2B C1B C6B . . 120.4(3) ?
C2B C1B N1B . . 119.6(3) ?
C6B C1B N1B . . 120.0(3) ?
C1B C2B C3B . . 120.2(3) ?
C1B C2B H2BA . . 119.9 ?
C3B C2B H2BA . . 119.9 ?
C4B C3B C2B . . 118.6(3) ?
C4B C3B H3BA . . 120.7 ?
C2B C3B H3BA . . 120.7 ?
C5B C4B C3B . . 121.8(3) ?
C5B C4B Br1B . . 118.3(3) ?
C3B C4B Br1B . . 120.0(3) ?
C4B C5B C6B . . 119.0(3) ?
C4B C5B H5BA . . 120.5 ?
C6B C5B H5BA . . 120.5 ?
C1B C6B C5B . . 120.0(3) ?
C1B C6B H6BA . . 120.0 ?
C5B C6B H6BA . . 120.0 ?
N1B C7B N2B . . 117.1(3) ?
N1B C7B S1B . . 124.1(3) ?
N2B C7B S1B . . 118.9(2) ?
O1B C8B N2B . . 122.5(3) ?
O1B C8B C9B . . 123.6(3) ?
N2B C8B C9B . . 113.9(3) ?
C8B C9B C10B . . 112.9(3) ?
C8B C9B H9BA . . 109.0 ?
C10B C9B H9BA . . 109.0 ?
C8B C9B H9BB . . 109.0 ?
C10B C9B H9BB . . 109.0 ?
H9BA C9B H9BB . . 107.8 ?
C9B C10B C11B . . 111.9(3) ?
C9B C10B H10E . . 109.2 ?
C11B C10B H10E . . 109.2 ?
C9B C10B H10F . . 109.2 ?
C11B C10B H10F . . 109.2 ?
H10E C10B H10F . . 107.9 ?
C10B C11B H11G . . 109.5 ?
C10B C11B H11H . . 109.5 ?
H11G C11B H11H . . 109.5 ?
C10B C11B H11I . . 109.5 ?
H11G C11B H11I . . 109.5 ?
H11H C11B H11I . . 109.5 ?

loop_
_geom_bond_atom_site_label_1
_geom_bond_atom_site_label_2
_geom_bond_site_symmetry_2
_geom_bond_distance
_geom_bond_publ_flag
Br1A C4A . 1.904(3) ?
S1A C7A . 1.663(5) ?
O1A C8C . 1.220(4) ?
O1A C8A . 1.220(4) ?
N1A C7A . 1.338(5) ?
N1A C1A . 1.437(4) ?
N1A H1AA . 0.8800 ?
N2A C8A . 1.376(4) ?
N2A C7A . 1.385(5) ?
N2A H2AB . 0.8800 ?
C1A C6A . 1.374(5) ?
C1A C2A . 1.382(5) ?
C2A C3A . 1.387(5) ?
C2A H2AA . 0.9500 ?
C3A C4A . 1.385(5) ?
C3A H3AA . 0.9500 ?
C4A C5A . 1.373(5) ?
C5A C6A . 1.377(5) ?
C5A H5AA . 0.9500 ?
C6A H6AA . 0.9500 ?
C8A C9A . 1.644(14) ?
C9A C10A . 1.48(3) ?
C9A H9AA . 0.9900 ?
C9A H9AB . 0.9900 ?
C10A C11A . 1.53(5) ?
C10A H10A . 0.9900 ?
C10A H10B . 0.9900 ?
C11A H11A . 0.9800 ?
C11A H11B . 0.9800 ?
C11A H11C . 0.9800 ?
C8C C9C . 1.459(11) ?
C9C C10C . 1.53(2) ?
C9C H9CA . 0.9900 ?
C9C H9CB . 0.9900 ?
C10C C11C . 1.50(4) ?
C10C H10C . 0.9900 ?
C10C H10D . 0.9900 ?
C11C H11D . 0.9800 ?
C11C H11E . 0.9800 ?
C11C H11F . 0.9800 ?
Br1B C4B . 1.902(3) ?
S1B C7B . 1.678(3) ?
O1B C8B . 1.221(3) ?
N1B C7B . 1.328(4) ?
N1B C1B . 1.438(4) ?
N1B H1BA . 0.8800 ?
N2B C8B . 1.376(4) ?
N2B C7B . 1.386(4) ?
N2B H2BB . 0.8800 ?
C1B C2B . 1.378(5) ?
C1B C6B . 1.380(5) ?
C2B C3B . 1.385(5) ?
C2B H2BA . 0.9500 ?
C3B C4B . 1.381(5) ?
C3B H3BA . 0.9500 ?
C4B C5B . 1.375(5) ?
C5B C6B . 1.382(5) ?
C5B H5BA . 0.9500 ?
C6B H6BA . 0.9500 ?
C8B C9B . 1.508(4) ?
C9B C10B . 1.518(5) ?
C9B H9BA . 0.9900 ?
C9B H9BB . 0.9900 ?
C10B C11B . 1.521(5) ?
C10B H10E . 0.9900 ?
C10B H10F . 0.9900 ?
C11B H11G . 0.9800 ?
C11B H11H . 0.9800 ?
C11B H11I . 0.9800 ?

loop_
_geom_hbond_atom_site_label_D
_geom_hbond_atom_site_label_H
_geom_hbond_atom_site_label_A
_geom_hbond_site_symmetry_A
_geom_hbond_distance_DH
_geom_hbond_distance_HA
_geom_hbond_distance_DA
_geom_hbond_angle_DHA
N1A H1AA O1A . 0.88 1.97 2.666(5) 134.6
N1A H1AA O1A 2_665 0.88 2.36 3.083(6) 140.0
N2A H2AB S1A 2_655 0.88 2.54 3.382(4) 159.5
N1B H1BA O1B . 0.88 1.98 2.662(4) 133.6
N2B H2BB S1B 2_666 0.88 2.50 3.370(3) 168.7

loop_
_geom_torsion_atom_site_label_1
_geom_torsion_atom_site_label_2
_geom_torsion_atom_site_label_3
_geom_torsion_atom_site_label_4
_geom_torsion_site_symmetry_1
_geom_torsion_site_symmetry_2
_geom_torsion_site_symmetry_3
_geom_torsion_site_symmetry_4
_geom_torsion
_geom_torsion_publ_flag
C7A N1A C1A C6A . . . . -115.5(4) ?
C7A N1A C1A C2A . . . . 65.0(5) ?
C6A C1A C2A C3A . . . . -1.3(6) ?
N1A C1A C2A C3A . . . . 178.2(3) ?
C1A C2A C3A C4A . . . . 0.7(5) ?
C2A C3A C4A C5A . . . . 0.2(5) ?
C2A C3A C4A Br1A . . . . 178.8(3) ?
C3A C4A C5A C6A . . . . -0.4(6) ?
Br1A C4A C5A C6A . . . . -179.0(3) ?
C2A C1A C6A C5A . . . . 1.1(6) ?
N1A C1A C6A C5A . . . . -178.5(3) ?
C4A C5A C6A C1A . . . . -0.2(5) ?
C1A N1A C7A N2A . . . . 176.9(3) ?
C1A N1A C7A S1A . . . . -1.9(5) ?
C8A N2A C7A N1A . . . . -8(3) ?
C8A N2A C7A S1A . . . . 171(3) ?
C8C O1A C8A N2A . . . . 85(4) ?
C8C O1A C8A C9A . . . . -104(7) ?
C7A N2A C8A O1A . . . . 11(7) ?
C7A N2A C8A C9A . . . . -162.5(8) ?
O1A C8A C9A C10A . . . . 6(7) ?
N2A C8A C9A C10A . . . . 178(3) ?
C8A C9A C10A C11A . . . . 171(3) ?
C8A O1A C8C C9C . . . . 98(3) ?
O1A C8C C9C C10C . . . . -74(4) ?
C8C C9C C10C C11C . . . . -165.1(18) ?
C7B N1B C1B C2B . . . . 100.1(4) ?
C7B N1B C1B C6B . . . . -81.5(4) ?
C6B C1B C2B C3B . . . . 0.9(5) ?
N1B C1B C2B C3B . . . . 179.2(3) ?
C1B C2B C3B C4B . . . . -0.4(5) ?
C2B C3B C4B C5B . . . . 0.0(5) ?
C2B C3B C4B Br1B . . . . -179.5(2) ?
C3B C4B C5B C6B . . . . 0.0(5) ?
Br1B C4B C5B C6B . . . . 179.5(2) ?
C2B C1B C6B C5B . . . . -1.0(5) ?
N1B C1B C6B C5B . . . . -179.3(3) ?
C4B C5B C6B C1B . . . . 0.5(5) ?
C1B N1B C7B N2B . . . . -179.4(3) ?
C1B N1B C7B S1B . . . . 0.7(5) ?
C8B N2B C7B N1B . . . . -4.1(5) ?
C8B N2B C7B S1B . . . . 175.8(3) ?
C7B N2B C8B O1B . . . . -0.8(6) ?
C7B N2B C8B C9B . . . . 179.5(3) ?
O1B C8B C9B C10B . . . . 6.9(5) ?
N2B C8B C9B C10B . . . . -173.3(3) ?
C8B C9B C10B C11B . . . . 174.0(3) ?
